data_7002161
loop_
_publ_author_name
'Kou, Xiaodi'
'Dias, H. V. Rasika'

_publ_section_title
;
 Carbon monoxide and ethylene complexes of copper and silver supported
 by a highly fluorinated tris(triazolyl)borate
;
_journal_issue 36
_journal_name_full 'Dalton Transactions'
_journal_page_first 7529
_journal_page_last 7536
_journal_paper_doi 10.1039/b910805j
_journal_year 2009
_chemical_formula_sum 'C12 H Ag B F18 N9'
_chemical_formula_weight 731.90
_chemical_name_common ((HB(3,5-(CF3)2Tz)Ag)n
_chemical_name_systematic
;
?
;
_space_group_IT_number 19
_symmetry_cell_setting orthorhombic
_symmetry_space_group_name_Hall 'P 2ac 2ab'
_symmetry_space_group_name_H-M 'P 21 21 21'
_atom_sites_solution_hydrogens geom
_atom_sites_solution_primary direct
_atom_sites_solution_secondary difmap
_audit_creation_method SHELXL-97
_cell_angle_alpha 90.00
_cell_angle_beta 90.00
_cell_angle_gamma 90.00
_cell_formula_units_Z 4
_cell_length_a 8.2181(8)
_cell_length_b 13.3972(13)
_cell_length_c 18.4380(18)
_cell_measurement_reflns_used 8235
_cell_measurement_temperature 100(2)
_cell_measurement_theta_max 28.27
_cell_measurement_theta_min 2.68
_cell_volume 2030.0(3)
_computing_cell_refinement 'Bruker SAINT'
_computing_data_collection 'Bruker APEX2'
_computing_data_reduction 'Bruker SAINT'
_computing_molecular_graphics 'Bruker SHELXTL'
_computing_publication_material 'Bruker SHELXTL'
_computing_structure_refinement 'SHELXL-97 (Sheldrick, 1997)'
_computing_structure_solution 'SHELXS-97 (Sheldrick, 1990)'
_diffrn_ambient_temperature 100(2)
_diffrn_measured_fraction_theta_full 1.000
_diffrn_measured_fraction_theta_max 1.000
_diffrn_measurement_device_type 'Bruker APEX-II CCD'
_diffrn_measurement_method '\f and \w scans'
_diffrn_radiation_monochromator graphite
_diffrn_radiation_source 'fine-focus sealed tube'
_diffrn_radiation_type MoK\a
_diffrn_radiation_wavelength 0.71073
_diffrn_reflns_av_R_equivalents 0.0222
_diffrn_reflns_av_sigmaI/netI 0.0195
_diffrn_reflns_limit_h_max 10
_diffrn_reflns_limit_h_min -10
_diffrn_reflns_limit_k_max 16
_diffrn_reflns_limit_k_min -16
_diffrn_reflns_limit_l_max 23
_diffrn_reflns_limit_l_min -23
_diffrn_reflns_number 17464
_diffrn_reflns_theta_full 26.50
_diffrn_reflns_theta_max 26.50
_diffrn_reflns_theta_min 1.88
_diffrn_standards_number 0
_exptl_absorpt_coefficient_mu 1.184
_exptl_absorpt_correction_T_max 0.8710
_exptl_absorpt_correction_T_min 0.7562
_exptl_absorpt_correction_type multi-scan
_exptl_absorpt_process_details sadabs
_exptl_crystal_colour colorless
_exptl_crystal_density_diffrn 2.395
_exptl_crystal_density_method 'not measured'
_exptl_crystal_description blocks
_exptl_crystal_F_000 1400
_exptl_crystal_size_max 0.25
_exptl_crystal_size_mid 0.17
_exptl_crystal_size_min 0.12
_refine_diff_density_max 0.701
_refine_diff_density_min -0.288
_refine_diff_density_rms 0.082
_refine_ls_abs_structure_details 'Flack H D (1983), Acta Cryst. A39, 876-881'
_refine_ls_abs_structure_Flack -0.022(16)
_refine_ls_extinction_method none
_refine_ls_goodness_of_fit_ref 1.082
_refine_ls_hydrogen_treatment mixed
_refine_ls_matrix_type full
_refine_ls_number_parameters 374
_refine_ls_number_reflns 4211
_refine_ls_number_restraints 0
_refine_ls_restrained_S_all 1.082
_refine_ls_R_factor_all 0.0234
_refine_ls_R_factor_gt 0.0232
_refine_ls_shift/su_max 0.001
_refine_ls_shift/su_mean 0.000
_refine_ls_structure_factor_coef Fsqd
_refine_ls_weighting_details 'calc w=1/[\s^2^(Fo^2^)+(0.0374P)^2^+1.0323P] where P=(Fo^2^+2Fc^2^)/3'
_refine_ls_weighting_scheme calc
_refine_ls_wR_factor_gt 0.0602
_refine_ls_wR_factor_ref 0.0604
_reflns_number_gt 4156
_reflns_number_total 4211
_reflns_threshold_expression >2sigma(I)
_cod_data_source_file b910805j.txt
_cod_data_source_block dias603s
_cod_depositor_comments
;
The following automatic conversions were performed:
'_symmetry_cell_setting' value 'Orthorhombic' changed to 'orthorhombic'
according to '/home/saulius/struct/CIF-dictionaries/cif_core.dic'
dictionary named 'cif_core.dic' version 2.4.1 from 2010-06-29.

Automatic conversion script
Id: cif_fix_enum 1527 2010-12-29 10:47:43Z saulius 
;
_cod_original_sg_symbol_H-M P2(1)2(1)2(1)
_cod_database_code 7002161

loop_
_symmetry_equiv_pos_as_xyz
'x, y, z'
'-x+1/2, -y, z+1/2'
'-x, y+1/2, -z+1/2'
'x+1/2, -y+1/2, -z'

loop_
_atom_site_label
_atom_site_type_symbol
_atom_site_fract_x
_atom_site_fract_y
_atom_site_fract_z
_atom_site_U_iso_or_equiv
_atom_site_adp_type
_atom_site_occupancy
_atom_site_symmetry_multiplicity
_atom_site_calc_flag
_atom_site_refinement_flags
_atom_site_disorder_assembly
_atom_site_disorder_group
Ag Ag 0.45775(2) 0.634795(14) 0.217177(10) 0.02320(6) Uani 1 1 d . . .
N1 N 0.4145(2) 0.53147(15) 0.05659(11) 0.0174(4) Uani 1 1 d . . .
N2 N 0.5023(2) 0.60502(16) 0.09036(11) 0.0205(5) Uani 1 1 d . . .
N3 N 0.5667(3) 0.60309(16) -0.02846(12) 0.0235(5) Uani 1 1 d . . .
N4 N 0.1545(3) 0.51857(15) 0.13319(12) 0.0185(4) Uani 1 1 d . . .
N5 N 0.1816(3) 0.59660(17) 0.17954(12) 0.0214(4) Uani 1 1 d . . .
N6 N -0.0884(3) 0.57212(17) 0.16861(12) 0.0238(5) Uani 1 1 d . . .
N7 N 0.3940(3) 0.40342(15) 0.15795(11) 0.0163(4) Uani 1 1 d . . .
N8 N 0.4573(3) 0.45035(15) 0.21805(11) 0.0191(4) Uani 1 1 d . . .
N9 N 0.5041(3) 0.28505(16) 0.22622(11) 0.0204(4) Uani 1 1 d . . .
B B 0.2982(3) 0.4604(2) 0.09735(15) 0.0169(5) Uani 1 1 d . . .
C1 C 0.5878(3) 0.6435(2) 0.03726(15) 0.0232(5) Uani 1 1 d . . .
C2 C 0.4572(3) 0.53355(18) -0.01428(13) 0.0201(5) Uani 1 1 d . . .
C3 C 0.7067(3) 0.7280(2) 0.04875(17) 0.0268(6) Uani 1 1 d . . .
C4 C 0.3917(4) 0.4647(2) -0.07170(15) 0.0268(6) Uani 1 1 d . . .
C5 C 0.0338(3) 0.62458(19) 0.19796(13) 0.0226(5) Uani 1 1 d . . .
C6 C -0.0076(3) 0.50684(19) 0.12835(13) 0.0201(5) Uani 1 1 d . . .
C7 C 0.0065(4) 0.7120(2) 0.24780(17) 0.0309(6) Uani 1 1 d . . .
C8 C -0.0923(3) 0.4305(2) 0.08137(15) 0.0248(5) Uani 1 1 d . . .
C9 C 0.5207(3) 0.37662(19) 0.25574(13) 0.0197(5) Uani 1 1 d . . .
C10 C 0.4278(3) 0.30570(18) 0.16469(13) 0.0187(5) Uani 1 1 d . . .
C11 C 0.6134(4) 0.3958(2) 0.32587(14) 0.0239(5) Uani 1 1 d . . .
C12 C 0.4062(3) 0.22771(19) 0.10608(14) 0.0227(5) Uani 1 1 d . . .
F1 F 0.6780(2) 0.80395(13) 0.00392(11) 0.0387(4) Uani 1 1 d . . .
F2 F 0.8590(2) 0.69759(13) 0.03563(10) 0.0347(4) Uani 1 1 d . . .
F3 F 0.7012(2) 0.76255(13) 0.11638(10) 0.0331(4) Uani 1 1 d . . .
F4 F 0.4386(3) 0.49310(15) -0.13671(9) 0.0459(5) Uani 1 1 d . . .
F5 F 0.4405(3) 0.37113(13) -0.06060(10) 0.0421(4) Uani 1 1 d . . .
F6 F 0.2304(2) 0.46288(16) -0.07162(10) 0.0396(4) Uani 1 1 d . . .
F7 F 0.5193(2) 0.43641(13) 0.37585(9) 0.0346(4) Uani 1 1 d . . .
F8 F 0.7352(2) 0.45923(15) 0.31323(10) 0.0370(4) Uani 1 1 d . . .
F9 F 0.6746(2) 0.31238(13) 0.35223(10) 0.0369(4) Uani 1 1 d . . .
F10 F 0.4301(2) 0.13797(12) 0.13337(9) 0.0364(4) Uani 1 1 d . . .
F11 F 0.5179(2) 0.24309(14) 0.05477(9) 0.0382(4) Uani 1 1 d . . .
F12 F 0.2624(2) 0.22841(13) 0.07433(10) 0.0347(4) Uani 1 1 d . . .
F13 F -0.1207(2) 0.69409(16) 0.29083(12) 0.0467(5) Uani 1 1 d . . .
F14 F -0.0262(3) 0.79524(14) 0.21210(11) 0.0494(5) Uani 1 1 d . . .
F15 F 0.1344(2) 0.72871(16) 0.28882(11) 0.0436(5) Uani 1 1 d . . .
F16 F -0.2487(2) 0.42709(14) 0.09746(12) 0.0400(5) Uani 1 1 d . . .
F17 F -0.0316(2) 0.33997(11) 0.09062(9) 0.0285(3) Uani 1 1 d . . .
F18 F -0.0788(2) 0.45361(13) 0.01196(9) 0.0342(4) Uani 1 1 d . . .
H H 0.255(4) 0.410(2) 0.0620(15) 0.015(7) Uiso 1 1 d . . .

loop_
_atom_site_aniso_label
_atom_site_aniso_U_11
_atom_site_aniso_U_22
_atom_site_aniso_U_33
_atom_site_aniso_U_23
_atom_site_aniso_U_13
_atom_site_aniso_U_12
Ag 0.02886(10) 0.01727(9) 0.02347(9) -0.00389(7) -0.00449(8) -0.00262(8)
N1 0.0186(10) 0.0145(9) 0.0191(9) 0.0003(8) 0.0011(8) 0.0002(7)
N2 0.0219(11) 0.0165(9) 0.0230(10) 0.0003(8) -0.0007(8) -0.0001(7)
N3 0.0224(11) 0.0208(10) 0.0274(10) 0.0027(8) 0.0038(9) -0.0021(9)
N4 0.0201(10) 0.0150(10) 0.0204(10) -0.0001(8) -0.0022(8) -0.0006(8)
N5 0.0247(11) 0.0173(10) 0.0224(11) -0.0023(9) -0.0017(9) 0.0009(9)
N6 0.0220(11) 0.0241(11) 0.0253(11) -0.0030(9) 0.0027(9) 0.0012(9)
N7 0.0196(10) 0.0137(9) 0.0157(9) -0.0003(8) -0.0012(8) -0.0009(8)
N8 0.0207(9) 0.0180(9) 0.0187(9) -0.0006(8) 0.0006(11) -0.0011(8)
N9 0.0231(10) 0.0188(10) 0.0194(9) -0.0011(8) -0.0015(8) 0.0019(8)
B 0.0177(12) 0.0147(12) 0.0182(12) -0.0009(10) -0.0012(10) -0.0011(10)
C1 0.0188(11) 0.0185(12) 0.0322(13) 0.0023(10) 0.0007(10) 0.0007(10)
C2 0.0210(11) 0.0179(11) 0.0215(11) 0.0018(9) 0.0024(11) 0.0023(10)
C3 0.0232(13) 0.0211(13) 0.0362(15) 0.0031(11) -0.0002(12) -0.0032(10)
C4 0.0292(14) 0.0277(14) 0.0235(12) -0.0003(11) 0.0020(11) -0.0018(11)
C5 0.0225(11) 0.0227(12) 0.0225(11) -0.0019(9) 0.0011(9) 0.0034(11)
C6 0.0206(13) 0.0190(12) 0.0207(11) 0.0016(9) 0.0012(9) 0.0010(9)
C7 0.0311(15) 0.0304(15) 0.0313(13) -0.0101(12) 0.0027(11) 0.0065(11)
C8 0.0239(13) 0.0228(13) 0.0278(13) -0.0021(11) -0.0012(11) -0.0024(10)
C9 0.0216(11) 0.0182(11) 0.0192(11) -0.0008(9) -0.0003(10) 0.0013(10)
C10 0.0199(12) 0.0151(11) 0.0213(11) 0.0003(9) 0.0015(9) 0.0003(9)
C11 0.0301(13) 0.0184(12) 0.0231(12) -0.0004(10) -0.0079(11) 0.0009(10)
C12 0.0289(14) 0.0166(12) 0.0226(12) 0.0002(9) -0.0029(10) 0.0022(10)
F1 0.0369(9) 0.0263(9) 0.0529(11) 0.0160(8) -0.0112(8) -0.0105(8)
F2 0.0217(8) 0.0350(9) 0.0473(10) 0.0042(8) 0.0025(8) -0.0050(7)
F3 0.0330(9) 0.0273(8) 0.0389(9) -0.0059(7) 0.0002(8) -0.0096(7)
F4 0.0674(13) 0.0492(11) 0.0211(8) -0.0026(7) 0.0087(9) -0.0220(11)
F5 0.0594(12) 0.0263(8) 0.0406(9) -0.0114(7) -0.0085(9) 0.0070(10)
F6 0.0309(9) 0.0549(12) 0.0331(9) -0.0077(9) -0.0076(8) -0.0061(9)
F7 0.0468(11) 0.0328(9) 0.0242(8) -0.0075(7) -0.0015(7) 0.0007(8)
F8 0.0342(9) 0.0411(10) 0.0358(9) 0.0050(8) -0.0122(8) -0.0126(8)
F9 0.0528(12) 0.0243(8) 0.0338(9) -0.0013(7) -0.0226(9) 0.0048(8)
F10 0.0619(12) 0.0153(7) 0.0319(8) -0.0021(6) -0.0098(8) 0.0058(9)
F11 0.0457(11) 0.0395(10) 0.0294(8) -0.0116(7) 0.0141(8) -0.0102(8)
F12 0.0337(9) 0.0283(9) 0.0419(10) -0.0086(8) -0.0119(8) 0.0007(7)
F13 0.0352(10) 0.0535(12) 0.0513(11) -0.0234(10) 0.0164(10) -0.0002(9)
F14 0.0698(13) 0.0268(9) 0.0516(11) -0.0093(8) -0.0082(12) 0.0077(9)
F15 0.0317(9) 0.0563(11) 0.0429(10) -0.0284(10) -0.0028(9) 0.0031(8)
F16 0.0210(8) 0.0386(10) 0.0604(12) -0.0168(9) 0.0004(8) -0.0049(7)
F17 0.0314(8) 0.0190(7) 0.0351(8) -0.0003(6) -0.0008(7) -0.0019(7)
F18 0.0470(11) 0.0297(8) 0.0260(8) -0.0009(7) -0.0091(7) -0.0029(8)

loop_
_atom_type_symbol
_atom_type_description
_atom_type_scat_dispersion_real
_atom_type_scat_dispersion_imag
_atom_type_scat_source
C C 0.0033 0.0016 'International Tables Vol C Tables 4.2.6.8 and 6.1.1.4'
H H 0.0000 0.0000 'International Tables Vol C Tables 4.2.6.8 and 6.1.1.4'
B B 0.0013 0.0007 'International Tables Vol C Tables 4.2.6.8 and 6.1.1.4'
N N 0.0061 0.0033 'International Tables Vol C Tables 4.2.6.8 and 6.1.1.4'
F F 0.0171 0.0103 'International Tables Vol C Tables 4.2.6.8 and 6.1.1.4'
Ag Ag -0.8971 1.1015 'International Tables Vol C Tables 4.2.6.8 and 6.1.1.4'

loop_
_geom_angle_atom_site_label_1
_geom_angle_atom_site_label_2
_geom_angle_atom_site_label_3
_geom_angle
_geom_angle_site_symmetry_1
_geom_angle_site_symmetry_3
_geom_angle_publ_flag
N9 Ag N2 124.71(7) 3_655 . ?
N9 Ag N5 116.35(7) 3_655 . ?
N2 Ag N5 80.16(7) . . ?
N9 Ag N8 151.24(7) 3_655 . ?
N2 Ag N8 80.81(7) . . ?
N5 Ag N8 77.85(7) . . ?
C2 N1 N2 106.7(2) . . ?
C2 N1 B 130.0(2) . . ?
N2 N1 B 123.21(19) . . ?
C1 N2 N1 103.0(2) . . ?
C1 N2 Ag 138.08(18) . . ?
N1 N2 Ag 118.80(15) . . ?
C2 N3 C1 101.2(2) . . ?
C6 N4 N5 107.0(2) . . ?
C6 N4 B 131.5(2) . . ?
N5 N4 B 121.4(2) . . ?
C5 N5 N4 103.2(2) . . ?
C5 N5 Ag 136.82(18) . . ?
N4 N5 Ag 119.47(16) . . ?
C6 N6 C5 101.4(2) . . ?
C10 N7 N8 107.0(2) . . ?
C10 N7 B 130.2(2) . . ?
N8 N7 B 122.8(2) . . ?
C9 N8 N7 103.42(19) . . ?
C9 N8 Ag 138.91(17) . . ?
N7 N8 Ag 116.89(14) . . ?
C10 N9 C9 101.7(2) . . ?
C10 N9 Ag 129.69(17) . 3_645 ?
C9 N9 Ag 127.00(16) . 3_645 ?
N1 B N4 111.5(2) . . ?
N1 B N7 109.7(2) . . ?
N4 B N7 108.76(19) . . ?
N1 B H 108.6(17) . . ?
N4 B H 109.9(17) . . ?
N7 B H 108.3(17) . . ?
N2 C1 N3 116.6(2) . . ?
N2 C1 C3 122.5(3) . . ?
N3 C1 C3 120.9(2) . . ?
N3 C2 N1 112.5(2) . . ?
N3 C2 C4 122.5(2) . . ?
N1 C2 C4 125.1(2) . . ?
F3 C3 F1 108.0(2) . . ?
F3 C3 F2 107.9(2) . . ?
F1 C3 F2 106.6(2) . . ?
F3 C3 C1 111.8(2) . . ?
F1 C3 C1 111.8(2) . . ?
F2 C3 C1 110.6(2) . . ?
F4 C4 F6 107.4(2) . . ?
F4 C4 F5 108.9(2) . . ?
F6 C4 F5 106.4(2) . . ?
F4 C4 C2 111.1(2) . . ?
F6 C4 C2 111.6(2) . . ?
F5 C4 C2 111.2(2) . . ?
N5 C5 N6 116.0(2) . . ?
N5 C5 C7 121.1(2) . . ?
N6 C5 C7 122.9(2) . . ?
N6 C6 N4 112.5(2) . . ?
N6 C6 C8 122.5(2) . . ?
N4 C6 C8 125.0(2) . . ?
F15 C7 F14 107.7(3) . . ?
F15 C7 F13 108.4(2) . . ?
F14 C7 F13 106.7(2) . . ?
F15 C7 C5 111.4(2) . . ?
F14 C7 C5 112.5(2) . . ?
F13 C7 C5 109.9(3) . . ?
F16 C8 F18 107.9(2) . . ?
F16 C8 F17 107.9(2) . . ?
F18 C8 F17 108.0(2) . . ?
F16 C8 C6 110.1(2) . . ?
F18 C8 C6 110.9(2) . . ?
F17 C8 C6 111.9(2) . . ?
N8 C9 N9 115.4(2) . . ?
N8 C9 C11 121.3(2) . . ?
N9 C9 C11 123.2(2) . . ?
N9 C10 N7 112.3(2) . . ?
N9 C10 C12 121.5(2) . . ?
N7 C10 C12 125.6(2) . . ?
F9 C11 F7 108.4(2) . . ?
F9 C11 F8 108.6(2) . . ?
F7 C11 F8 107.4(2) . . ?
F9 C11 C9 111.1(2) . . ?
F7 C11 C9 111.7(2) . . ?
F8 C11 C9 109.5(2) . . ?
F10 C12 F12 108.0(2) . . ?
F10 C12 F11 108.0(2) . . ?
F12 C12 F11 107.5(2) . . ?
F10 C12 C10 109.9(2) . . ?
F12 C12 C10 114.6(2) . . ?
F11 C12 C10 108.6(2) . . ?

loop_
_geom_bond_atom_site_label_1
_geom_bond_atom_site_label_2
_geom_bond_distance
_geom_bond_site_symmetry_2
_geom_bond_publ_flag
Ag N9 2.289(2) 3_655 ?
Ag N2 2.400(2) . ?
Ag N5 2.428(2) . ?
Ag N8 2.471(2) . ?
N1 C2 1.353(3) . ?
N1 N2 1.371(3) . ?
N1 B 1.544(3) . ?
N2 C1 1.311(3) . ?
N3 C2 1.322(3) . ?
N3 C1 1.338(4) . ?
N4 C6 1.344(3) . ?
N4 N5 1.369(3) . ?
N4 B 1.562(3) . ?
N5 C5 1.316(3) . ?
N6 C6 1.325(3) . ?
N6 C5 1.339(4) . ?
N7 C10 1.344(3) . ?
N7 N8 1.376(3) . ?
N7 B 1.566(3) . ?
N8 C9 1.316(3) . ?
N9 C10 1.326(3) . ?
N9 C9 1.349(3) . ?
N9 Ag 2.289(2) 3_645 ?
B H 1.01(3) . ?
C1 C3 1.510(4) . ?
C2 C4 1.503(4) . ?
C3 F3 1.331(4) . ?
C3 F1 1.332(3) . ?
C3 F2 1.338(3) . ?
C4 F4 1.315(3) . ?
C4 F6 1.326(4) . ?
C4 F5 1.332(3) . ?
C5 C7 1.505(4) . ?
C6 C8 1.511(4) . ?
C7 F15 1.314(4) . ?
C7 F14 1.323(4) . ?
C7 F13 1.334(4) . ?
C8 F16 1.320(3) . ?
C8 F18 1.322(3) . ?
C8 F17 1.322(3) . ?
C9 C11 1.523(3) . ?
C10 C12 1.514(3) . ?
C11 F9 1.319(3) . ?
C11 F7 1.320(3) . ?
C11 F8 1.334(3) . ?
C12 F10 1.318(3) . ?
C12 F12 1.319(3) . ?
C12 F11 1.334(3) . ?
